data_7229763
loop_
_publ_author_name
'Peters, Byron K.'
'Razuwika, Rufaro'
'Samipillai, Marivel'
'Arvidsson, Per I.'
'Kruger, Hendrik G.'
'Govender, Thavendran'
'Naicker, Tricia'

_publ_section_title
;
 An unexpected re-arrangement of the antibiotic carbapenem core to new
 1,4-diazepin-5-one scaffolds
;
_journal_issue 1
_journal_name_full 'RSC Advances'
_journal_page_first 190
_journal_paper_doi 10.1039/C7RA12688C
_journal_volume 8
_journal_year 2018
_chemical_absolute_configuration syn
_chemical_formula_sum 'C19 H24 N2 O5'
_chemical_formula_weight 360.40
_chemical_name_systematic
'(2R,6aR,11aS)-methyl 7-methyl-8-oxo-4-(1-phenylethyl) 1H,4-diazabicyclo[5.4.0]undec- 5,9-dione carboxylate'
_space_group_crystal_system orthorhombic
_space_group_IT_number 19
_space_group_name_Hall 'P 2ac 2ab'
_space_group_name_H-M_alt 'P 21 21 21'
_symmetry_space_group_name_Hall 'P 2ac 2ab'
_symmetry_space_group_name_H-M 'P 21 21 21'
_atom_sites_solution_hydrogens mixed
_audit_creation_method SHELXL-2014/7
_audit_update_record
;
2017-01-18 deposited with the CCDC.
2017-12-13 downloaded from the CCDC.
;
_cell_angle_alpha 90
_cell_angle_beta 90
_cell_angle_gamma 90
_cell_formula_units_Z 4
_cell_length_a 5.0492(4)
_cell_length_b 10.1001(8)
_cell_length_c 35.494(3)
_cell_measurement_reflns_used 4314
_cell_measurement_temperature 293(2)
_cell_measurement_theta_max 28.344
_cell_measurement_theta_min 1.147
_cell_volume 1810.1(3)
_computing_cell_refinement 'SAINT-plus (Bruker, 2008)'
_computing_data_collection 'APEX2 (Bruker, 2008)'
_computing_data_reduction 'SAINT-Plus and XPREP (Bruker, 2008)'
_computing_molecular_graphics ORTEP-3
_computing_publication_material ORTEP-3
_computing_structure_refinement 'SHELXL-97 (Sheldrick, 1997)'
_computing_structure_solution 'SHELXL-97 (Sheldrick, 1997)'
_diffrn_ambient_temperature 293(2)
_diffrn_measured_fraction_theta_full 1.000
_diffrn_measured_fraction_theta_max 0.999
_diffrn_measurement_device_type 'Bruker Smart ApexII CCD'
_diffrn_measurement_method '\f and \w scans'
_diffrn_radiation_type MoK\a
_diffrn_radiation_wavelength 0.71073
_diffrn_reflns_av_R_equivalents 0.0260
_diffrn_reflns_av_unetI/netI 0.0134
_diffrn_reflns_Laue_measured_fraction_full 1.000
_diffrn_reflns_Laue_measured_fraction_max 0.999
_diffrn_reflns_limit_h_max 6
_diffrn_reflns_limit_h_min -6
_diffrn_reflns_limit_k_max 13
_diffrn_reflns_limit_k_min -13
_diffrn_reflns_limit_l_max 47
_diffrn_reflns_limit_l_min -47
_diffrn_reflns_number 37827
_diffrn_reflns_point_group_measured_fraction_full 1.000
_diffrn_reflns_point_group_measured_fraction_max 0.998
_diffrn_reflns_theta_full 25.242
_diffrn_reflns_theta_max 28.344
_diffrn_reflns_theta_min 1.147
_exptl_absorpt_coefficient_mu 0.096
_exptl_crystal_colour colourless
_exptl_crystal_density_diffrn 1.322
_exptl_crystal_description block
_exptl_crystal_F_000 768
_exptl_crystal_size_max 0.380
_exptl_crystal_size_mid 0.370
_exptl_crystal_size_min 0.180
_refine_diff_density_max 0.276
_refine_diff_density_min -0.190
_refine_diff_density_rms 0.039
_refine_ls_abs_structure_details
;
 Flack x determined using 1694 quotients [(I+)-(I-)]/[(I+)+(I-)]
 (Parsons, Flack and Wagner, Acta Cryst. B69 (2013) 249-259).
;
_refine_ls_abs_structure_Flack 0.00(19)
_refine_ls_extinction_method none
_refine_ls_goodness_of_fit_ref 1.080
_refine_ls_hydrogen_treatment mixed
_refine_ls_matrix_type full
_refine_ls_number_parameters 239
_refine_ls_number_reflns 4512
_refine_ls_number_restraints 0
_refine_ls_restrained_S_all 1.080
_refine_ls_R_factor_all 0.0427
_refine_ls_R_factor_gt 0.0405
_refine_ls_shift/su_max 0.000
_refine_ls_shift/su_mean 0.000
_refine_ls_structure_factor_coef Fsqd
_refine_ls_weighting_details 'w=1/[\s^2^(Fo^2^)+(0.0626P)^2^+0.3899P] where P=(Fo^2^+2Fc^2^)/3'
_refine_ls_weighting_scheme calc
_refine_ls_wR_factor_gt 0.1097
_refine_ls_wR_factor_ref 0.1116
_reflns_Friedel_coverage 0.701
_reflns_Friedel_fraction_full 1.000
_reflns_Friedel_fraction_max 0.997
_reflns_number_gt 4314
_reflns_number_total 4512
_reflns_threshold_expression 'I > 2\s(I)'
_cod_data_source_file c7ra12688c2.cif
_cod_data_source_block p212121
_cod_original_cell_volume 1810.1(2)
_cod_database_code 7229763
_shelx_shelxl_version_number 2014/7
_shelx_space_group_comment
;
The symmetry employed for this shelxl refinement is uniquely defined
by the following loop, which should always be used as a source of
symmetry information in preference to the above space-group names.
They are only intended as comments.
;
_shelx_estimated_absorpt_t_min 0.964
_shelx_estimated_absorpt_t_max 0.983

loop_
_space_group_symop_operation_xyz
'x, y, z'
'-x+1/2, -y, z+1/2'
'x+1/2, -y+1/2, -z'
'-x, y+1/2, -z+1/2'

loop_
_atom_site_label
_atom_site_type_symbol
_atom_site_fract_x
_atom_site_fract_y
_atom_site_fract_z
_atom_site_U_iso_or_equiv
_atom_site_adp_type
_atom_site_occupancy
_atom_site_site_symmetry_order
_atom_site_calc_flag
_atom_site_refinement_flags_posn
_atom_site_refinement_flags_adp
N1 N 0.7730(3) 0.64959(16) 0.06281(4) 0.0271(3) Uani 1 1 d . .
H1 H 0.727(5) 0.609(2) 0.0409(7) 0.029(6) Uiso 1 1 d . .
C2 C 0.7566(4) 0.54972(19) 0.09282(5) 0.0290(4) Uani 1 1 d . .
H2 H 0.5765 0.5136 0.0932 0.035 Uiso 1 1 calc R U
C3 C 0.8217(4) 0.6050(2) 0.13221(5) 0.0308(4) Uani 1 1 d . .
H3A H 0.8732 0.5323 0.1485 0.037 Uiso 1 1 calc R U
H3B H 0.9718 0.6645 0.1302 0.037 Uiso 1 1 calc R U
N4 N 0.6000(3) 0.67611(18) 0.14968(5) 0.0317(4) Uani 1 1 d . .
C5 C 0.5082(4) 0.7924(2) 0.13587(5) 0.0284(4) Uani 1 1 d . .
O6 O 0.3151(3) 0.85146(16) 0.14882(4) 0.0372(3) Uani 1 1 d . .
C7 C 0.6552(4) 0.84367(19) 0.10146(5) 0.0261(4) Uani 1 1 d . .
H7 H 0.8450 0.8319 0.1061 0.031 Uiso 1 1 calc R U
C8 C 0.6081(5) 0.9903(2) 0.09372(6) 0.0351(5) Uani 1 1 d . .
H8 H 0.4234 1.0066 0.0866 0.042 Uiso 1 1 calc R U
C9 C 0.6921(7) 1.0808(3) 0.12599(7) 0.0612(9) Uani 1 1 d . .
H9A H 0.5829 1.0638 0.1476 0.092 Uiso 1 1 calc R U
H9B H 0.8740 1.0639 0.1322 0.092 Uiso 1 1 calc R U
H9C H 0.6723 1.1715 0.1185 0.092 Uiso 1 1 calc R U
O10 O 0.7885(3) 1.02597(14) 0.06281(4) 0.0365(3) Uani 1 1 d . .
C11 C 0.7975(4) 0.94604(19) 0.03238(5) 0.0280(4) Uani 1 1 d . .
O12 O 0.9672(3) 0.96504(16) 0.00908(4) 0.0367(3) Uani 1 1 d . .
C13 C 0.5865(4) 0.8423(2) 0.03088(5) 0.0282(4) Uani 1 1 d . .
H13A H 0.6170 0.7855 0.0093 0.034 Uiso 1 1 calc R U
H13B H 0.4156 0.8846 0.0276 0.034 Uiso 1 1 calc R U
C14 C 0.5815(4) 0.75760(19) 0.06678(5) 0.0248(4) Uani 1 1 d . .
H14 H 0.4038 0.7206 0.0703 0.030 Uiso 1 1 calc R U
C15 C 0.9495(4) 0.4377(2) 0.08336(6) 0.0351(4) Uani 1 1 d . .
O16 O 1.0763(6) 0.3779(2) 0.10583(6) 0.0777(8) Uani 1 1 d . .
O17 O 0.9533(4) 0.40957(19) 0.04698(5) 0.0507(5) Uani 1 1 d . .
C18 C 1.1330(6) 0.3049(2) 0.03563(9) 0.0517(6) Uani 1 1 d . .
H18A H 1.1211 0.2921 0.0089 0.078 Uiso 1 1 calc R U
H18B H 1.3111 0.3289 0.0422 0.078 Uiso 1 1 calc R U
H18C H 1.0859 0.2242 0.0483 0.078 Uiso 1 1 calc R U
C19 C 0.4839(4) 0.6214(2) 0.18466(6) 0.0360(5) Uani 1 1 d . .
H19 H 0.3156 0.6677 0.1887 0.043 Uiso 1 1 calc R U
C20 C 0.4183(6) 0.4747(3) 0.18088(8) 0.0540(7) Uani 1 1 d . .
H20A H 0.3437 0.4431 0.2041 0.081 Uiso 1 1 calc R U
H20B H 0.2928 0.4626 0.1609 0.081 Uiso 1 1 calc R U
H20C H 0.5770 0.4262 0.1753 0.081 Uiso 1 1 calc R U
C21 C 0.6562(4) 0.6508(2) 0.21883(5) 0.0316(4) Uani 1 1 d . .
C22 C 0.6207(5) 0.5797(3) 0.25219(6) 0.0415(5) Uani 1 1 d . .
H22 H 0.4892 0.5154 0.2534 0.050 Uiso 1 1 calc R U
C23 C 0.7785(6) 0.6034(3) 0.28358(6) 0.0464(6) Uani 1 1 d . .
H23 H 0.7526 0.5543 0.3054 0.056 Uiso 1 1 calc R U
C24 C 0.9714(5) 0.6983(3) 0.28257(6) 0.0434(5) Uani 1 1 d . .
H24 H 1.0783 0.7132 0.3035 0.052 Uiso 1 1 calc R U
C25 C 1.0057(6) 0.7719(3) 0.25008(7) 0.0425(5) Uani 1 1 d . .
H25 H 1.1347 0.8376 0.2493 0.051 Uiso 1 1 calc R U
C26 C 0.8485(5) 0.7482(2) 0.21863(6) 0.0361(5) Uani 1 1 d . .
H26 H 0.8732 0.7990 0.1970 0.043 Uiso 1 1 calc R U

loop_
_atom_site_aniso_label
_atom_site_aniso_U_11
_atom_site_aniso_U_22
_atom_site_aniso_U_33
_atom_site_aniso_U_23
_atom_site_aniso_U_13
_atom_site_aniso_U_12
N1 0.0306(8) 0.0282(7) 0.0225(7) -0.0025(6) -0.0018(6) 0.0008(7)
C2 0.0255(8) 0.0310(9) 0.0304(9) 0.0016(7) -0.0027(7) -0.0034(7)
C3 0.0264(9) 0.0390(10) 0.0270(8) 0.0043(8) -0.0026(7) -0.0029(8)
N4 0.0274(7) 0.0431(10) 0.0247(7) 0.0047(7) 0.0023(6) -0.0039(7)
C5 0.0284(9) 0.0343(9) 0.0224(8) -0.0034(7) 0.0014(7) -0.0082(8)
O6 0.0365(8) 0.0404(8) 0.0348(7) -0.0022(6) 0.0131(6) -0.0027(7)
C7 0.0258(8) 0.0310(8) 0.0215(7) -0.0040(7) 0.0024(6) -0.0063(7)
C8 0.0450(11) 0.0288(9) 0.0316(9) -0.0052(8) 0.0147(9) -0.0057(8)
C9 0.100(2) 0.0433(13) 0.0407(12) -0.0195(10) 0.0301(15) -0.0297(15)
O10 0.0490(9) 0.0299(7) 0.0308(7) -0.0038(6) 0.0125(6) -0.0101(7)
C11 0.0327(9) 0.0265(8) 0.0247(8) 0.0026(7) 0.0020(7) 0.0039(7)
O12 0.0400(8) 0.0371(8) 0.0331(7) 0.0040(6) 0.0111(6) 0.0035(7)
C13 0.0295(9) 0.0308(9) 0.0244(8) -0.0011(7) -0.0020(7) 0.0023(8)
C14 0.0223(8) 0.0282(8) 0.0238(8) -0.0023(7) -0.0022(7) -0.0035(7)
C15 0.0339(11) 0.0270(9) 0.0443(11) 0.0005(8) -0.0054(9) -0.0052(8)
O16 0.112(2) 0.0605(13) 0.0601(12) -0.0153(10) -0.0384(13) 0.0445(14)
O17 0.0626(12) 0.0438(9) 0.0458(9) -0.0022(7) 0.0026(9) 0.0181(9)
C18 0.0555(15) 0.0309(11) 0.0688(17) -0.0055(11) 0.0091(14) 0.0024(11)
C19 0.0295(9) 0.0477(12) 0.0308(9) 0.0103(8) 0.0036(8) -0.0059(9)
C20 0.0539(14) 0.0586(15) 0.0496(14) 0.0124(12) -0.0045(12) -0.0262(13)
C21 0.0301(9) 0.0397(10) 0.0249(8) 0.0050(8) 0.0067(7) 0.0051(8)
C22 0.0416(11) 0.0483(13) 0.0347(10) 0.0139(9) 0.0094(9) -0.0003(10)
C23 0.0573(14) 0.0553(14) 0.0265(9) 0.0116(9) 0.0093(10) 0.0134(12)
C24 0.0545(14) 0.0506(13) 0.0250(9) -0.0004(9) -0.0038(9) 0.0118(11)
C25 0.0492(12) 0.0459(12) 0.0324(10) -0.0017(9) 0.0003(9) -0.0048(11)
C26 0.0432(11) 0.0412(11) 0.0240(9) 0.0060(8) 0.0035(8) -0.0036(9)

loop_
_atom_type_symbol
_atom_type_description
_atom_type_scat_dispersion_real
_atom_type_scat_dispersion_imag
_atom_type_scat_source
C C 0.0033 0.0016 'International Tables Vol C Tables 4.2.6.8 and 6.1.1.4'
H H 0.0000 0.0000 'International Tables Vol C Tables 4.2.6.8 and 6.1.1.4'
N N 0.0061 0.0033 'International Tables Vol C Tables 4.2.6.8 and 6.1.1.4'
O O 0.0106 0.0060 'International Tables Vol C Tables 4.2.6.8 and 6.1.1.4'

loop_
_geom_angle_atom_site_label_1
_geom_angle_atom_site_label_2
_geom_angle_atom_site_label_3
_geom_angle
C14 N1 C2 113.85(15)
C14 N1 H1 104.7(16)
C2 N1 H1 107.0(15)
N1 C2 C15 108.22(16)
N1 C2 C3 113.41(16)
C15 C2 C3 109.34(16)
N1 C2 H2 108.6
C15 C2 H2 108.6
C3 C2 H2 108.6
N4 C3 C2 113.45(16)
N4 C3 H3A 108.9
C2 C3 H3A 108.9
N4 C3 H3B 108.9
C2 C3 H3B 108.9
H3A C3 H3B 107.7
C5 N4 C3 122.19(17)
C5 N4 C19 119.44(18)
C3 N4 C19 118.29(17)
O6 C5 N4 123.77(18)
O6 C5 C7 121.42(18)
N4 C5 C7 114.77(17)
C5 C7 C8 113.54(16)
C5 C7 C14 109.22(15)
C8 C7 C14 111.34(15)
C5 C7 H7 107.5
C8 C7 H7 107.5
C14 C7 H7 107.5
O10 C8 C7 105.99(16)
O10 C8 C9 103.96(18)
C7 C8 C9 113.8(2)
O10 C8 H8 110.9
C7 C8 H8 110.9
C9 C8 H8 110.9
C8 C9 H9A 109.5
C8 C9 H9B 109.5
H9A C9 H9B 109.5
C8 C9 H9C 109.5
H9A C9 H9C 109.5
H9B C9 H9C 109.5
C11 O10 C8 118.12(15)
O12 C11 O10 118.51(18)
O12 C11 C13 126.39(18)
O10 C11 C13 115.10(16)
C11 C13 C14 111.89(15)
C11 C13 H13A 109.2
C14 C13 H13A 109.2
C11 C13 H13B 109.2
C14 C13 H13B 109.2
H13A C13 H13B 107.9
N1 C14 C13 108.93(15)
N1 C14 C7 109.59(14)
C13 C14 C7 110.00(15)
N1 C14 H14 109.4
C13 C14 H14 109.4
C7 C14 H14 109.4
O16 C15 O17 122.6(2)
O16 C15 C2 124.9(2)
O17 C15 C2 112.48(18)
C15 O17 C18 115.9(2)
O17 C18 H18A 109.5
O17 C18 H18B 109.5
H18A C18 H18B 109.5
O17 C18 H18C 109.5
H18A C18 H18C 109.5
H18B C18 H18C 109.5
N4 C19 C21 111.67(17)
N4 C19 C20 112.0(2)
C21 C19 C20 112.59(19)
N4 C19 H19 106.7
C21 C19 H19 106.7
C20 C19 H19 106.7
C19 C20 H20A 109.5
C19 C20 H20B 109.5
H20A C20 H20B 109.5
C19 C20 H20C 109.5
H20A C20 H20C 109.5
H20B C20 H20C 109.5
C26 C21 C22 117.4(2)
C26 C21 C19 122.43(17)
C22 C21 C19 120.1(2)
C23 C22 C21 121.1(2)
C23 C22 H22 119.4
C21 C22 H22 119.4
C24 C23 C22 120.5(2)
C24 C23 H23 119.7
C22 C23 H23 119.7
C23 C24 C25 119.2(2)
C23 C24 H24 120.4
C25 C24 H24 120.4
C24 C25 C26 120.4(2)
C24 C25 H25 119.8
C26 C25 H25 119.8
C21 C26 C25 121.3(2)
C21 C26 H26 119.4
C25 C26 H26 119.4

loop_
_geom_bond_atom_site_label_1
_geom_bond_atom_site_label_2
_geom_bond_distance
N1 C14 1.465(2)
N1 C2 1.469(2)
N1 H1 0.91(2)
C2 C15 1.530(3)
C2 C3 1.541(3)
C2 H2 0.9800
C3 N4 1.468(3)
C3 H3A 0.9700
C3 H3B 0.9700
N4 C5 1.354(3)
N4 C19 1.480(2)
C5 O6 1.232(2)
C5 C7 1.520(2)
C7 C8 1.525(3)
C7 C14 1.552(2)
C7 H7 0.9800
C8 O10 1.471(2)
C8 C9 1.525(3)
C8 H8 0.9800
C9 H9A 0.9600
C9 H9B 0.9600
C9 H9C 0.9600
O10 C11 1.349(2)
C11 O12 1.206(2)
C11 C13 1.495(3)
C13 C14 1.535(3)
C13 H13A 0.9700
C13 H13B 0.9700
C14 H14 0.9800
C15 O16 1.187(3)
C15 O17 1.322(3)
O17 C18 1.451(3)
C18 H18A 0.9600
C18 H18B 0.9600
C18 H18C 0.9600
C19 C21 1.522(3)
C19 C20 1.524(4)
C19 H19 0.9800
C20 H20A 0.9600
C20 H20B 0.9600
C20 H20C 0.9600
C21 C26 1.382(3)
C21 C22 1.397(3)
C22 C23 1.390(4)
C22 H22 0.9300
C23 C24 1.367(4)
C23 H23 0.9300
C24 C25 1.383(3)
C24 H24 0.9300
C25 C26 1.390(3)
C25 H25 0.9300
C26 H26 0.9300

loop_
_geom_torsion_atom_site_label_1
_geom_torsion_atom_site_label_2
_geom_torsion_atom_site_label_3
_geom_torsion_atom_site_label_4
_geom_torsion
C14 N1 C2 C15 175.19(15)
C14 N1 C2 C3 -63.3(2)
N1 C2 C3 N4 80.1(2)
C15 C2 C3 N4 -159.05(17)
C2 C3 N4 C5 -67.3(2)
C2 C3 N4 C19 115.92(19)
C3 N4 C5 O6 176.58(18)
C19 N4 C5 O6 -6.7(3)
C3 N4 C5 C7 -0.9(3)
C19 N4 C5 C7 175.84(17)
O6 C5 C7 C8 20.1(3)
N4 C5 C7 C8 -162.38(17)
O6 C5 C7 C14 -104.8(2)
N4 C5 C7 C14 72.7(2)
C5 C7 C8 O10 173.20(15)
C14 C7 C8 O10 -63.0(2)
C5 C7 C8 C9 59.6(3)
C14 C7 C8 C9 -176.6(2)
C7 C8 O10 C11 47.6(2)
C9 C8 O10 C11 167.8(2)
C8 O10 C11 O12 -170.98(19)
C8 O10 C11 C13 10.2(3)
O12 C11 C13 C14 126.9(2)
O10 C11 C13 C14 -54.4(2)
C2 N1 C14 C13 -170.87(15)
C2 N1 C14 C7 68.74(19)
C11 C13 C14 N1 -85.70(18)
C11 C13 C14 C7 34.4(2)
C5 C7 C14 N1 -92.29(18)
C8 C7 C14 N1 141.53(16)
C5 C7 C14 C13 147.98(16)
C8 C7 C14 C13 21.8(2)
N1 C2 C15 O16 143.5(3)
C3 C2 C15 O16 19.6(3)
N1 C2 C15 O17 -39.1(2)
C3 C2 C15 O17 -163.10(18)
O16 C15 O17 C18 -3.0(4)
C2 C15 O17 C18 179.55(19)
C5 N4 C19 C21 -99.5(2)
C3 N4 C19 C21 77.4(2)
C5 N4 C19 C20 133.2(2)
C3 N4 C19 C20 -50.0(3)
N4 C19 C21 C26 18.0(3)
C20 C19 C21 C26 145.0(2)
N4 C19 C21 C22 -163.0(2)
C20 C19 C21 C22 -36.0(3)
C26 C21 C22 C23 -1.9(3)
C19 C21 C22 C23 179.0(2)
C21 C22 C23 C24 0.6(4)
C22 C23 C24 C25 0.9(4)
C23 C24 C25 C26 -1.0(4)
C22 C21 C26 C25 1.8(3)
C19 C21 C26 C25 -179.1(2)
C24 C25 C26 C21 -0.4(4)
